data_7220029
loop_
_publ_author_name
'Yu, Xiang'
'Shi, Danfeng'
'Zhi, Xiaoyan'
'Li, Qin'
'Yao, Xiaojun'
'xu, hui'

_publ_section_title
;
 Synthesis and quantitative structure-activity relationship (QSAR) study
 of C7-oxime ester derivatives of obacunone as insecticidal agents
;
_journal_name_full 'RSC Adv.'
_journal_paper_doi 10.1039/C5RA01411E
_journal_year 2015
_chemical_absolute_configuration ad
_chemical_formula_moiety 'C33 H34 Cl N O8'
_chemical_formula_sum 'C33 H34 Cl N O8'
_chemical_formula_weight 608.06
_chemical_name_systematic
;
 ? 
;
_space_group_crystal_system orthorhombic
_space_group_IT_number 19
_space_group_name_Hall 'P 2ac 2ab'
_space_group_name_H-M_alt 'P 21 21 21'
_symmetry_space_group_name_Hall 'P 2ac 2ab'
_symmetry_space_group_name_H-M 'P 21 21 21'
_atom_sites_solution_hydrogens geom
_atom_sites_solution_primary iterative
_atom_sites_solution_secondary difmap
_audit_creation_date 2013-12-13
_audit_creation_method
;
  Olex2 1.2
  (compiled Dec  5 2012 16:20:19, GUI svn.r4385)
;
_cell_angle_alpha 90.00
_cell_angle_beta 90.00
_cell_angle_gamma 90.00
_cell_formula_units_Z 4
_cell_length_a 10.1917(6)
_cell_length_b 13.1711(8)
_cell_length_c 21.6852(12)
_cell_measurement_reflns_used 2190
_cell_measurement_temperature 293(2)
_cell_measurement_theta_max 23.5400
_cell_measurement_theta_min 3.4500
_cell_volume 2910.9(3)
_computing_cell_refinement
;
CrysAlisPro, Agilent Technologies,
Version 1.171.36.28 (release 01-02-2013 CrysAlis171 .NET)
(compiled Feb  1 2013,16:14:44)
;
_computing_data_collection
;
CrysAlisPro, Agilent Technologies,
Version 1.171.36.28 (release 01-02-2013 CrysAlis171 .NET)
(compiled Feb  1 2013,16:14:44)
;
_computing_data_reduction
;
CrysAlisPro, Agilent Technologies,
Version 1.171.36.28 (release 01-02-2013 CrysAlis171 .NET)
(compiled Feb  1 2013,16:14:44)
;
_computing_molecular_graphics
;
O. V. Dolomanov, L. J. Bourhis, R. J. Gildea, J. A. K. Howard and H. Puschmann,
OLEX2: a complete structure solution, refinement and analysis program.
J. Appl. Cryst. (2009). 42, 339-341.
;
_computing_publication_material
;
O. V. Dolomanov, L. J. Bourhis, R. J. Gildea, J. A. K. Howard and H. Puschmann,
OLEX2: a complete structure solution, refinement and analysis program.
J. Appl. Cryst. (2009). 42, 339-341.
;
_computing_structure_refinement
;
SHELXL, G.M. Sheldrick, Acta Cryst.
(2008). A64, 112-122
;
_computing_structure_solution 'SUPERFLIP, J. Appl. Cryst. (2007) 40, 786-790'
_diffrn_ambient_temperature 293(2)
_diffrn_detector_area_resol_mean 16.0733
_diffrn_measured_fraction_theta_full 0.9965
_diffrn_measured_fraction_theta_max 0.7749
_diffrn_measurement_details
;
  1 omega  -18.00   20.00   1.0000    5.0000
omega____ theta____ kappa____ phi______ frames
    -      -19.5262  -99.0000    0.0000 38

  2 omega  -10.00   16.00   1.0000    5.0000
omega____ theta____ kappa____ phi______ frames
    -       22.8075   77.0000    0.0000 26

  3 omega   57.00   92.00   1.0000    5.0000
omega____ theta____ kappa____ phi______ frames
    -       22.8075   77.0000    0.0000 35

  4 omega   -3.00   63.00   1.0000    5.0000
omega____ theta____ kappa____ phi______ frames
    -       22.8075  -99.0000  120.0000 66
;
_diffrn_measurement_device_type 'SuperNova, Dual, Cu at zero, Eos'
_diffrn_measurement_method '\w scans'
_diffrn_orient_matrix_UB_11 0.0080750000
_diffrn_orient_matrix_UB_12 -0.0403245000
_diffrn_orient_matrix_UB_13 0.0213446000
_diffrn_orient_matrix_UB_21 -0.0314922000
_diffrn_orient_matrix_UB_22 -0.0336202000
_diffrn_orient_matrix_UB_23 -0.0208402000
_diffrn_orient_matrix_UB_31 0.0615924000
_diffrn_orient_matrix_UB_32 -0.0119206000
_diffrn_orient_matrix_UB_33 -0.0133799000
_diffrn_radiation_monochromator mirror
_diffrn_radiation_type 'Mo K\a'
_diffrn_radiation_wavelength 0.7107
_diffrn_reflns_av_R_equivalents 0.0389
_diffrn_reflns_av_unetI/netI 0.0772
_diffrn_reflns_limit_h_max 10
_diffrn_reflns_limit_h_min -12
_diffrn_reflns_limit_k_max 16
_diffrn_reflns_limit_k_min -15
_diffrn_reflns_limit_l_max 15
_diffrn_reflns_limit_l_min -26
_diffrn_reflns_number 7886
_diffrn_reflns_theta_full 25.50
_diffrn_reflns_theta_max 26.02
_diffrn_reflns_theta_min 3.09
_diffrn_source 'SuperNova (Mo) X-ray Source'
_exptl_absorpt_coefficient_mu 0.187
_exptl_absorpt_correction_T_max 1.00000
_exptl_absorpt_correction_T_min 0.48123
_exptl_absorpt_correction_type multi-scan
_exptl_absorpt_process_details
;
CrysAlisPro, Agilent Technologies,
Version 1.171.36.28 (release 01-02-2013 CrysAlis171 .NET)
(compiled Feb  1 2013,16:14:44)
Empirical absorption correction using spherical harmonics,
 implemented in SCALE3 ABSPACK scaling algorithm.
;
_exptl_crystal_colour 'clear light colourless'
_exptl_crystal_density_diffrn 1.387
_exptl_crystal_density_method 'not measured'
_exptl_crystal_description block
_exptl_crystal_F_000 1280
_exptl_crystal_size_max 0.39
_exptl_crystal_size_mid 0.38
_exptl_crystal_size_min 0.34
_refine_diff_density_max 0.216
_refine_diff_density_min -0.327
_refine_diff_density_rms 0.044
_refine_ls_abs_structure_details 'Flack H D (1983), Acta Cryst. A39, 876-881'
_refine_ls_abs_structure_Flack -0.01(13)
_refine_ls_extinction_method none
_refine_ls_goodness_of_fit_ref 1.033
_refine_ls_hydrogen_treatment mixed
_refine_ls_matrix_type full
_refine_ls_number_parameters 393
_refine_ls_number_reflns 5091
_refine_ls_number_restraints 0
_refine_ls_restrained_S_all 1.033
_refine_ls_R_factor_all 0.0859
_refine_ls_R_factor_gt 0.0582
_refine_ls_shift/su_max 0.000
_refine_ls_shift/su_mean 0.000
_refine_ls_structure_factor_coef Fsqd
_refine_ls_weighting_details 'calc w=1/[\s^2^(Fo^2^)+(0.0567P)^2^+0.0000P] where P=(Fo^2^+2Fc^2^)/3'
_refine_ls_weighting_scheme calc
_refine_ls_wR_factor_gt 0.1259
_refine_ls_wR_factor_ref 0.1535
_reflns_number_gt 3512
_reflns_number_total 5091
_reflns_threshold_expression >2sigma(I)
_cod_data_source_file c5ra01411e3.cif
_cod_data_source_block yx_321
_cod_database_code 7220029
_reflns_odcompleteness_completeness 99.65
_reflns_odcompleteness_iscentric 1
_reflns_odcompleteness_theta 26.32
_olex2_refinement_description
;
1. Fixed Uiso
 At 1.2 times of:
  H20 of C20, H19 of C19, H17 of C17, H15 of C15, H14 of C14, H13 of C13, H10
  of C10, {H9A,H9B} of C9, H32 of C32, H31 of C31, H30 of C30, H29 of C29, H1A
  of C1A, H2 of C2, {H3A,H3B} of C3, {H4A,H4B} of C4
 At 1.5 times of:
  {H23A,H23B,H23C} of C23, {H22A,H22B,H22C} of C22, {H21A,H21B,H21C} of C21,
  {H24A,H24B,H24C} of C24, {H25A,H25B,H25C} of C25
2.a Ternary CH refined with riding coordinates:
 C2(H2), C10(H10), C15(H15), C17(H17)
2.b Secondary CH2 refined with riding coordinates:
 C3(H3A,H3B), C4(H4A,H4B), C9(H9A,H9B)
2.c Aromatic/amide H refined with riding coordinates:
 C1A(H1A), C13(H13), C14(H14), C19(H19), C20(H20), C29(H29), C30(H30),
 C31(H31), C32(H32)
2.d Idealised Me refined as rotating group:
 C21(H21A,H21B,H21C), C22(H22A,H22B,H22C), C23(H23A,H23B,H23C), C24(H24A,H24B,
 H24C), C25(H25A,H25B,H25C)
;

loop_
_space_group_symop_id
_space_group_symop_operation_xyz
1 'x, y, z'
2 '-x+1/2, -y, z+1/2'
3 'x+1/2, -y+1/2, -z'
4 '-x, y+1/2, -z+1/2'

loop_
_atom_site_label
_atom_site_type_symbol
_atom_site_fract_x
_atom_site_fract_y
_atom_site_fract_z
_atom_site_U_iso_or_equiv
_atom_site_adp_type
_atom_site_occupancy
_atom_site_symmetry_multiplicity
_atom_site_calc_flag
_atom_site_refinement_flags
Cl1 Cl 0.44212(14) 0.55446(12) 0.57030(6) 0.0876(5) Uani 1 1 d .
O1 O 1.1402(2) 0.2149(2) 0.69441(12) 0.0483(7) Uani 1 1 d .
O2 O 0.9295(3) 0.0898(2) 0.74660(11) 0.0532(7) Uani 1 1 d .
O3 O 0.9291(3) 0.1987(2) 0.82346(12) 0.0600(8) Uani 1 1 d .
O4 O 0.8231(5) -0.1685(2) 0.62182(17) 0.0849(11) Uani 1 1 d .
O5 O 0.9332(3) 0.57803(19) 0.43006(11) 0.0518(7) Uani 1 1 d .
O6 O 0.7922(5) 0.5450(3) 0.35548(19) 0.1137(16) Uani 1 1 d .
O7 O 0.7663(3) 0.4991(2) 0.69531(13) 0.0545(7) Uani 1 1 d .
O8 O 0.6174(4) 0.4129(3) 0.6379(2) 0.1157(16) Uani 1 1 d .
N1 N 0.8539(3) 0.4121(2) 0.68711(14) 0.0471(8) Uani 1 1 d .
C1 C 1.0034(4) 0.4071(3) 0.50960(16) 0.0383(8) Uani 1 1 d .
C1A C 0.9220(6) -0.1000(3) 0.6301(2) 0.0686(13) Uani 1 1 d .
H1A H 1.0057 -0.1061 0.6135 0.082 Uiso 1 1 calc R
C2 C 0.9992(4) 0.3203(3) 0.55870(15) 0.0366(8) Uani 1 1 d .
H2 H 0.9064 0.3011 0.5603 0.044 Uiso 1 1 calc R
C3 C 1.0696(4) 0.2211(3) 0.54419(17) 0.0449(9) Uani 1 1 d .
H3A H 1.1593 0.2242 0.5591 0.054 Uiso 1 1 calc R
H3B H 1.0718 0.2105 0.4999 0.054 Uiso 1 1 calc R
C4 C 0.9969(4) 0.1327(3) 0.57550(17) 0.0448(9) Uani 1 1 d .
H4A H 1.0569 0.0760 0.5801 0.054 Uiso 1 1 calc R
H4B H 0.9256 0.1109 0.5490 0.054 Uiso 1 1 calc R
C5 C 0.9400(4) 0.1609(2) 0.64034(16) 0.0380(8) Uani 1 1 d .
C6 C 1.0194(3) 0.2493(3) 0.66543(16) 0.0378(8) Uani 1 1 d .
C7 C 1.0332(4) 0.3478(3) 0.62673(16) 0.0372(8) Uani 1 1 d .
C8 C 0.9339(4) 0.4299(2) 0.64309(16) 0.0380(8) Uani 1 1 d .
C9 C 0.9389(4) 0.5210(3) 0.60200(15) 0.0442(9) Uani 1 1 d .
H9A H 1.0241 0.5532 0.6061 0.053 Uiso 1 1 calc R
H9B H 0.8730 0.5694 0.6152 0.053 Uiso 1 1 calc R
C10 C 0.9152(4) 0.4939(3) 0.53330(15) 0.0405(9) Uani 1 1 d .
H10 H 0.8258 0.4667 0.5319 0.049 Uiso 1 1 calc R
C11 C 0.9092(4) 0.5948(3) 0.49635(18) 0.0455(9) Uani 1 1 d .
C12 C 0.8581(5) 0.5135(3) 0.3968(2) 0.0583(11) Uani 1 1 d .
C13 C 0.8758(4) 0.4048(3) 0.40743(17) 0.0493(10) Uani 1 1 d .
H13 H 0.8372 0.3613 0.3789 0.059 Uiso 1 1 calc R
C14 C 0.9404(4) 0.3617(3) 0.45288(17) 0.0456(9) Uani 1 1 d .
H14 H 0.9487 0.2916 0.4496 0.055 Uiso 1 1 calc R
C15 C 0.9636(4) 0.0672(3) 0.68269(17) 0.0445(9) Uani 1 1 d .
H15 H 1.0566 0.0486 0.6807 0.053 Uiso 1 1 calc R
C16 C 0.9633(4) 0.1791(3) 0.77126(18) 0.0489(10) Uani 1 1 d .
C17 C 1.0363(4) 0.2525(3) 0.73279(17) 0.0471(10) Uani 1 1 d .
H17 H 1.0501 0.3199 0.7508 0.056 Uiso 1 1 calc R
C18 C 0.8824(4) -0.0235(3) 0.66522(18) 0.0489(10) Uani 1 1 d .
C19 C 0.7508(5) -0.0454(4) 0.6820(2) 0.0647(12) Uani 1 1 d .
H19 H 0.6965 -0.0063 0.7070 0.078 Uiso 1 1 calc R
C20 C 0.7204(6) -0.1332(4) 0.6548(2) 0.0755(15) Uani 1 1 d .
H20 H 0.6396 -0.1656 0.6581 0.091 Uiso 1 1 calc R
C21 C 1.1734(4) 0.3911(3) 0.63735(19) 0.0500(10) Uani 1 1 d .
H21A H 1.1925 0.3914 0.6807 0.075 Uiso 1 1 calc R
H21B H 1.1778 0.4591 0.6217 0.075 Uiso 1 1 calc R
H21C H 1.2363 0.3494 0.6162 0.075 Uiso 1 1 calc R
C22 C 1.1455(4) 0.4397(3) 0.49329(19) 0.0528(10) Uani 1 1 d .
H22A H 1.1808 0.4801 0.5262 0.079 Uiso 1 1 calc R
H22B H 1.1447 0.4789 0.4559 0.079 Uiso 1 1 calc R
H22C H 1.1989 0.3804 0.4876 0.079 Uiso 1 1 calc R
C23 C 1.0140(5) 0.6711(3) 0.5122(2) 0.0606(12) Uani 1 1 d .
H23A H 1.0989 0.6410 0.5063 0.091 Uiso 1 1 calc R
H23B H 1.0045 0.6916 0.5544 0.091 Uiso 1 1 calc R
H23C H 1.0054 0.7294 0.4858 0.091 Uiso 1 1 calc R
C24 C 0.7736(5) 0.6423(4) 0.5025(2) 0.0708(14) Uani 1 1 d .
H24A H 0.7702 0.7038 0.4788 0.106 Uiso 1 1 calc R
H24B H 0.7566 0.6574 0.5450 0.106 Uiso 1 1 calc R
H24C H 0.7086 0.5956 0.4875 0.106 Uiso 1 1 calc R
C25 C 0.7936(4) 0.1865(3) 0.64030(18) 0.0432(9) Uani 1 1 d .
H25A H 0.7641 0.1959 0.6820 0.065 Uiso 1 1 calc R
H25B H 0.7455 0.1319 0.6216 0.065 Uiso 1 1 calc R
H25C H 0.7793 0.2478 0.6173 0.065 Uiso 1 1 calc R
C26 C 0.6464(5) 0.4846(4) 0.6690(2) 0.0614(12) Uani 1 1 d .
C27 C 0.5613(4) 0.5734(3) 0.6839(2) 0.0592(11) Uani 1 1 d .
C28 C 0.4641(4) 0.6083(4) 0.6424(2) 0.0647(13) Uani 1 1 d .
C29 C 0.3860(5) 0.6901(4) 0.6579(3) 0.0800(16) Uani 1 1 d .
H29 H 0.3222 0.7128 0.6305 0.096 Uiso 1 1 calc R
C30 C 0.4023(6) 0.7373(4) 0.7130(3) 0.0837(17) Uani 1 1 d .
H30 H 0.3485 0.7918 0.7233 0.100 Uiso 1 1 calc R
C31 C 0.4966(6) 0.7062(4) 0.7536(2) 0.0772(14) Uani 1 1 d .
H31 H 0.5075 0.7402 0.7908 0.093 Uiso 1 1 calc R
C32 C 0.5760(5) 0.6239(4) 0.7393(2) 0.0675(13) Uani 1 1 d .
H32 H 0.6396 0.6027 0.7673 0.081 Uiso 1 1 calc R

loop_
_atom_site_aniso_label
_atom_site_aniso_U_11
_atom_site_aniso_U_22
_atom_site_aniso_U_33
_atom_site_aniso_U_23
_atom_site_aniso_U_13
_atom_site_aniso_U_12
Cl1 0.0700(8) 0.1160(11) 0.0766(8) 0.0071(8) -0.0113(7) -0.0140(8)
O1 0.0426(13) 0.0558(16) 0.0465(15) 0.0043(14) -0.0072(13) 0.0038(13)
O2 0.0696(18) 0.0490(15) 0.0411(14) 0.0043(13) -0.0021(15) -0.0022(16)
O3 0.078(2) 0.0624(17) 0.0399(15) 0.0042(15) 0.0024(17) 0.0019(18)
O4 0.117(3) 0.0550(19) 0.083(2) -0.0094(19) -0.001(3) -0.021(2)
O5 0.0663(18) 0.0480(14) 0.0411(14) 0.0059(13) -0.0009(15) -0.0111(16)
O6 0.168(4) 0.070(2) 0.103(3) 0.013(2) -0.078(3) 0.004(3)
O7 0.0505(15) 0.0553(16) 0.0576(17) -0.0063(15) 0.0094(15) 0.0103(14)
O8 0.108(3) 0.076(2) 0.163(4) -0.041(3) -0.043(3) 0.015(2)
N1 0.0489(17) 0.0484(17) 0.0440(17) -0.0002(16) 0.0110(17) 0.0097(17)
C1 0.0429(19) 0.0403(17) 0.0318(17) -0.0006(16) 0.0016(17) 0.0006(18)
C1A 0.084(3) 0.048(2) 0.074(3) -0.004(2) 0.011(3) -0.009(3)
C2 0.0364(18) 0.0382(18) 0.0351(18) 0.0001(16) 0.0045(17) 0.0032(17)
C3 0.050(2) 0.044(2) 0.040(2) -0.0010(17) 0.003(2) 0.009(2)
C4 0.054(2) 0.0413(18) 0.039(2) -0.0046(17) 0.003(2) 0.0109(19)
C5 0.0428(19) 0.0341(17) 0.0370(19) -0.0008(16) 0.0004(18) 0.0019(17)
C6 0.0360(17) 0.0419(19) 0.0355(19) 0.0021(16) -0.0065(16) 0.0026(17)
C7 0.0393(19) 0.0398(18) 0.0324(18) -0.0044(16) -0.0012(17) 0.0047(16)
C8 0.0441(19) 0.0360(18) 0.0339(18) -0.0081(15) -0.0041(18) -0.0010(18)
C9 0.056(2) 0.0368(18) 0.0396(19) -0.0012(16) 0.0045(19) 0.0039(19)
C10 0.042(2) 0.044(2) 0.0359(18) 0.0004(17) 0.0027(17) -0.0025(18)
C11 0.053(2) 0.0404(19) 0.043(2) 0.0024(18) 0.0044(19) -0.0057(19)
C12 0.071(3) 0.058(3) 0.046(2) 0.004(2) -0.014(2) -0.006(3)
C13 0.064(3) 0.046(2) 0.038(2) 0.0019(18) -0.007(2) -0.008(2)
C14 0.060(2) 0.0388(19) 0.0378(19) -0.0041(17) 0.001(2) -0.002(2)
C15 0.050(2) 0.043(2) 0.041(2) 0.0040(17) -0.0001(18) 0.0031(18)
C16 0.055(2) 0.049(2) 0.042(2) 0.0058(19) -0.009(2) 0.007(2)
C17 0.052(2) 0.051(2) 0.038(2) 0.0015(19) -0.0044(19) -0.001(2)
C18 0.059(2) 0.041(2) 0.047(2) 0.0032(19) -0.004(2) 0.0008(19)
C19 0.069(3) 0.058(3) 0.067(3) 0.007(3) -0.003(3) -0.010(2)
C20 0.081(3) 0.066(3) 0.080(4) 0.019(3) -0.007(3) -0.020(3)
C21 0.051(2) 0.050(2) 0.049(2) 0.002(2) -0.002(2) -0.0090(19)
C22 0.044(2) 0.063(3) 0.051(2) 0.007(2) 0.010(2) -0.002(2)
C23 0.080(3) 0.044(2) 0.058(3) 0.001(2) 0.001(3) -0.015(2)
C24 0.074(3) 0.059(3) 0.079(4) 0.010(3) 0.015(3) 0.020(3)
C25 0.045(2) 0.040(2) 0.044(2) -0.0011(19) -0.0008(19) 0.0008(18)
C26 0.056(3) 0.062(3) 0.066(3) -0.001(3) -0.005(2) 0.004(2)
C27 0.048(2) 0.068(3) 0.062(3) 0.009(2) 0.010(2) 0.004(2)
C28 0.050(2) 0.083(3) 0.061(3) 0.020(3) 0.002(2) -0.006(2)
C29 0.057(3) 0.098(4) 0.085(4) 0.033(4) 0.014(3) 0.023(3)
C30 0.076(4) 0.083(4) 0.092(4) 0.023(3) 0.027(3) 0.036(3)
C31 0.082(3) 0.084(3) 0.065(3) 0.005(3) 0.019(3) 0.028(3)
C32 0.065(3) 0.076(3) 0.062(3) 0.002(3) 0.008(3) 0.023(3)

loop_
_atom_type_symbol
_atom_type_description
_atom_type_scat_dispersion_real
_atom_type_scat_dispersion_imag
_atom_type_scat_source
C C 0.0033 0.0016 'International Tables Vol C Tables 4.2.6.8 and 6.1.1.4'
H H 0.0000 0.0000 'International Tables Vol C Tables 4.2.6.8 and 6.1.1.4'
N N 0.0061 0.0033 'International Tables Vol C Tables 4.2.6.8 and 6.1.1.4'
O O 0.0106 0.0060 'International Tables Vol C Tables 4.2.6.8 and 6.1.1.4'
Cl Cl 0.1484 0.1585 'International Tables Vol C Tables 4.2.6.8 and 6.1.1.4'

loop_
_geom_angle_atom_site_label_1
_geom_angle_atom_site_label_2
_geom_angle_atom_site_label_3
_geom_angle
C17 O1 C6 61.2(2)
C16 O2 C15 119.8(3)
C20 O4 C1A 105.9(4)
C12 O5 C11 121.3(3)
C26 O7 N1 112.7(3)
C8 N1 O7 109.7(3)
C10 C1 C2 107.4(3)
C10 C1 C22 114.5(3)
C14 C1 C2 104.7(3)
C14 C1 C10 108.5(3)
C14 C1 C22 108.7(3)
C22 C1 C2 112.6(3)
O4 C1A H1A 124.7
C18 C1A O4 110.7(5)
C18 C1A H1A 124.7
C1 C2 H2 103.9
C3 C2 C1 118.3(3)
C3 C2 H2 103.9
C3 C2 C7 106.9(3)
C7 C2 C1 118.0(3)
C7 C2 H2 103.9
C2 C3 H3A 109.8
C2 C3 H3B 109.8
C2 C3 C4 109.3(3)
H3A C3 H3B 108.3
C4 C3 H3A 109.8
C4 C3 H3B 109.8
C3 C4 H4A 108.9
C3 C4 H4B 108.9
C3 C4 C5 113.3(3)
H4A C4 H4B 107.7
C5 C4 H4A 108.9
C5 C4 H4B 108.9
C6 C5 C4 107.9(3)
C6 C5 C15 108.3(3)
C6 C5 C25 110.5(3)
C15 C5 C4 106.5(3)
C25 C5 C4 114.4(3)
C25 C5 C15 109.0(3)
O1 C6 C5 111.5(3)
O1 C6 C7 114.7(3)
O1 C6 C17 58.7(2)
C5 C6 C7 119.7(3)
C17 C6 C5 116.1(3)
C17 C6 C7 120.2(3)
C6 C7 C2 107.3(3)
C6 C7 C21 108.0(3)
C8 C7 C2 103.7(3)
C8 C7 C6 114.0(3)
C8 C7 C21 108.4(3)
C21 C7 C2 115.5(3)
N1 C8 C7 118.0(3)
N1 C8 C9 127.9(3)
C9 C8 C7 114.1(3)
C8 C9 H9A 109.1
C8 C9 H9B 109.1
C8 C9 C10 112.5(3)
H9A C9 H9B 107.8
C10 C9 H9A 109.1
C10 C9 H9B 109.1
C1 C10 C9 113.5(3)
C1 C10 H10 105.1
C1 C10 C11 119.0(3)
C9 C10 H10 105.1
C9 C10 C11 107.8(3)
C11 C10 H10 105.1
O5 C11 C10 111.6(3)
O5 C11 C23 101.7(3)
O5 C11 C24 107.3(4)
C23 C11 C10 115.2(3)
C23 C11 C24 110.4(3)
C24 C11 C10 110.0(3)
O5 C12 C13 117.5(4)
O6 C12 O5 120.0(4)
O6 C12 C13 121.9(4)
C12 C13 H13 116.4
C14 C13 C12 127.1(4)
C14 C13 H13 116.4
C1 C14 H14 114.6
C13 C14 C1 130.7(3)
C13 C14 H14 114.6
O2 C15 C5 111.2(3)
O2 C15 H15 108.8
O2 C15 C18 105.7(3)
C5 C15 H15 108.8
C18 C15 C5 113.4(3)
C18 C15 H15 108.8
O2 C16 C17 118.7(4)
O3 C16 O2 119.2(4)
O3 C16 C17 122.1(4)
O1 C17 C6 60.1(2)
O1 C17 C16 118.2(3)
O1 C17 H17 116.0
C6 C17 C16 118.9(3)
C6 C17 H17 116.0
C16 C17 H17 116.0
C1A C18 C15 125.5(4)
C1A C18 C19 106.3(4)
C19 C18 C15 128.1(4)
C18 C19 H19 126.8
C20 C19 C18 106.3(5)
C20 C19 H19 126.8
O4 C20 H20 124.7
C19 C20 O4 110.7(5)
C19 C20 H20 124.7
C7 C21 H21A 109.5
C7 C21 H21B 109.5
C7 C21 H21C 109.5
H21A C21 H21B 109.5
H21A C21 H21C 109.5
H21B C21 H21C 109.5
C1 C22 H22A 109.5
C1 C22 H22B 109.5
C1 C22 H22C 109.5
H22A C22 H22B 109.5
H22A C22 H22C 109.5
H22B C22 H22C 109.5
C11 C23 H23A 109.5
C11 C23 H23B 109.5
C11 C23 H23C 109.5
H23A C23 H23B 109.5
H23A C23 H23C 109.5
H23B C23 H23C 109.5
C11 C24 H24A 109.5
C11 C24 H24B 109.5
C11 C24 H24C 109.5
H24A C24 H24B 109.5
H24A C24 H24C 109.5
H24B C24 H24C 109.5
C5 C25 H25A 109.5
C5 C25 H25B 109.5
C5 C25 H25C 109.5
H25A C25 H25B 109.5
H25A C25 H25C 109.5
H25B C25 H25C 109.5
O7 C26 C27 108.7(4)
O8 C26 O7 124.7(5)
O8 C26 C27 126.6(5)
C28 C27 C26 121.6(4)
C32 C27 C26 120.2(4)
C32 C27 C28 118.2(4)
C27 C28 Cl1 122.1(4)
C29 C28 Cl1 117.7(4)
C29 C28 C27 120.2(5)
C28 C29 H29 120.0
C30 C29 C28 120.1(5)
C30 C29 H29 120.0
C29 C30 H30 119.5
C29 C30 C31 121.0(5)
C31 C30 H30 119.5
C30 C31 H31 119.9
C30 C31 C32 120.1(5)
C32 C31 H31 119.9
C27 C32 C31 120.4(5)
C27 C32 H32 119.8
C31 C32 H32 119.8

loop_
_geom_bond_atom_site_label_1
_geom_bond_atom_site_label_2
_geom_bond_distance
Cl1 C28 1.731(5)
O1 C6 1.455(4)
O1 C17 1.435(4)
O2 C15 1.460(4)
O2 C16 1.337(5)
O3 C16 1.212(5)
O4 C1A 1.366(6)
O4 C20 1.350(6)
O5 C11 1.475(5)
O5 C12 1.353(5)
O6 C12 1.194(5)
O7 N1 1.463(4)
O7 C26 1.362(5)
O8 C26 1.197(5)
N1 C8 1.277(4)
C1 C2 1.563(5)
C1 C10 1.542(5)
C1 C14 1.511(5)
C1 C22 1.551(5)
C1A H1A 0.9300
C1A C18 1.325(6)
C2 H2 0.9800
C2 C3 1.524(5)
C2 C7 1.558(5)
C3 H3A 0.9700
C3 H3B 0.9700
C3 C4 1.538(5)
C4 H4A 0.9700
C4 H4B 0.9700
C4 C5 1.566(5)
C5 C6 1.518(5)
C5 C15 1.557(5)
C5 C25 1.530(5)
C6 C7 1.551(5)
C6 C17 1.472(5)
C7 C8 1.523(5)
C7 C21 1.555(5)
C8 C9 1.496(5)
C9 H9A 0.9700
C9 H9B 0.9700
C9 C10 1.551(5)
C10 H10 0.9800
C10 C11 1.552(5)
C11 C23 1.507(6)
C11 C24 1.523(6)
C12 C13 1.461(6)
C13 H13 0.9300
C13 C14 1.314(5)
C14 H14 0.9300
C15 H15 0.9800
C15 C18 1.503(5)
C16 C17 1.478(5)
C17 H17 0.9800
C18 C19 1.419(6)
C19 H19 0.9300
C19 C20 1.335(6)
C20 H20 0.9300
C21 H21A 0.9600
C21 H21B 0.9600
C21 H21C 0.9600
C22 H22A 0.9600
C22 H22B 0.9600
C22 H22C 0.9600
C23 H23A 0.9600
C23 H23B 0.9600
C23 H23C 0.9600
C24 H24A 0.9600
C24 H24B 0.9600
C24 H24C 0.9600
C25 H25A 0.9600
C25 H25B 0.9600
C25 H25C 0.9600
C26 C27 1.492(6)
C27 C28 1.415(6)
C27 C32 1.382(6)
C28 C29 1.380(7)
C29 H29 0.9300
C29 C30 1.358(8)
C30 H30 0.9300
C30 C31 1.366(7)
C31 H31 0.9300
C31 C32 1.387(6)
C32 H32 0.9300

loop_
_geom_torsion_atom_site_label_1
_geom_torsion_atom_site_label_2
_geom_torsion_atom_site_label_3
_geom_torsion_atom_site_label_4
_geom_torsion
Cl1 C28 C29 C30 -177.7(4)
O1 C6 C7 C2 117.5(3)
O1 C6 C7 C8 -128.2(3)
O1 C6 C7 C21 -7.6(4)
O1 C6 C17 C16 -107.8(4)
O2 C15 C18 C1A -141.8(4)
O2 C15 C18 C19 38.3(5)
O2 C16 C17 O1 -42.3(5)
O2 C16 C17 C6 27.2(5)
O3 C16 C17 O1 140.5(4)
O3 C16 C17 C6 -150.0(4)
O4 C1A C18 C15 -178.3(4)
O4 C1A C18 C19 1.6(5)
O5 C12 C13 C14 12.5(7)
O6 C12 C13 C14 -176.4(5)
O7 N1 C8 C7 -179.5(3)
O7 N1 C8 C9 -3.1(5)
O7 C26 C27 C28 147.6(4)
O7 C26 C27 C32 -32.5(6)
O8 C26 C27 C28 -30.6(8)
O8 C26 C27 C32 149.3(6)
N1 O7 C26 O8 -6.1(7)
N1 O7 C26 C27 175.7(3)
N1 C8 C9 C10 -117.9(4)
C1 C2 C3 C4 -148.8(3)
C1 C2 C7 C6 179.1(3)
C1 C2 C7 C8 58.1(4)
C1 C2 C7 C21 -60.4(4)
C1 C10 C11 O5 29.0(5)
C1 C10 C11 C23 -86.4(4)
C1 C10 C11 C24 148.0(4)
C1A O4 C20 C19 1.1(6)
C1A C18 C19 C20 -0.9(5)
C2 C1 C10 C9 46.6(4)
C2 C1 C10 C11 175.1(3)
C2 C1 C14 C13 152.1(4)
C2 C3 C4 C5 -36.8(4)
C2 C7 C8 N1 118.7(3)
C2 C7 C8 C9 -58.2(4)
C3 C2 C7 C6 -44.8(4)
C3 C2 C7 C8 -165.8(3)
C3 C2 C7 C21 75.8(4)
C3 C4 C5 C6 -23.8(4)
C3 C4 C5 C15 -139.9(3)
C3 C4 C5 C25 99.6(4)
C4 C5 C6 O1 -82.7(3)
C4 C5 C6 C7 55.1(4)
C4 C5 C6 C17 -147.4(3)
C4 C5 C15 O2 172.7(3)
C4 C5 C15 C18 -68.4(4)
C5 C6 C7 C2 -19.1(4)
C5 C6 C7 C8 95.2(4)
C5 C6 C7 C21 -144.2(3)
C5 C6 C17 O1 100.3(3)
C5 C6 C17 C16 -7.4(5)
C5 C15 C18 C1A 96.2(5)
C5 C15 C18 C19 -83.7(5)
C6 O1 C17 C16 108.9(4)
C6 C5 C15 O2 56.9(4)
C6 C5 C15 C18 175.8(3)
C6 C7 C8 N1 2.3(5)
C6 C7 C8 C9 -174.6(3)
C7 C2 C3 C4 75.2(4)
C7 C6 C17 O1 -102.2(3)
C7 C6 C17 C16 150.0(3)
C7 C8 C9 C10 58.6(4)
C8 C9 C10 C1 -51.4(4)
C8 C9 C10 C11 174.6(3)
C9 C10 C11 O5 160.1(3)
C9 C10 C11 C23 44.7(5)
C9 C10 C11 C24 -80.9(4)
C10 C1 C2 C3 175.1(3)
C10 C1 C2 C7 -53.8(4)
C10 C1 C14 C13 37.7(6)
C11 O5 C12 O6 116.2(5)
C11 O5 C12 C13 -72.6(5)
C12 O5 C11 C10 57.1(5)
C12 O5 C11 C23 -179.6(4)
C12 O5 C11 C24 -63.6(4)
C12 C13 C14 C1 6.4(8)
C14 C1 C2 C3 59.9(4)
C14 C1 C2 C7 -168.9(3)
C14 C1 C10 C9 159.2(3)
C14 C1 C10 C11 -72.3(4)
C15 O2 C16 O3 176.7(3)
C15 O2 C16 C17 -0.6(5)
C15 C5 C6 O1 32.2(4)
C15 C5 C6 C7 170.0(3)
C15 C5 C6 C17 -32.5(4)
C15 C18 C19 C20 179.0(4)
C16 O2 C15 C5 -42.0(5)
C16 O2 C15 C18 -165.4(3)
C17 O1 C6 C5 -108.3(3)
C17 O1 C6 C7 111.6(4)
C17 C6 C7 C2 -175.7(3)
C17 C6 C7 C8 -61.4(4)
C17 C6 C7 C21 59.2(4)
C18 C19 C20 O4 -0.1(6)
C20 O4 C1A C18 -1.7(6)
C21 C7 C8 N1 -118.1(4)
C21 C7 C8 C9 65.0(4)
C22 C1 C2 C3 -58.0(4)
C22 C1 C2 C7 73.2(4)
C22 C1 C10 C9 -79.2(4)
C22 C1 C10 C11 49.3(4)
C22 C1 C14 C13 -87.4(5)
C25 C5 C6 O1 151.5(3)
C25 C5 C6 C7 -70.6(4)
C25 C5 C6 C17 86.9(4)
C25 C5 C15 O2 -63.4(4)
C25 C5 C15 C18 55.5(4)
C26 O7 N1 C8 100.3(4)
C26 C27 C28 Cl1 -3.1(6)
C26 C27 C28 C29 179.3(4)
C26 C27 C32 C31 -179.6(5)
C27 C28 C29 C30 0.0(7)
C28 C27 C32 C31 0.3(7)
C28 C29 C30 C31 0.9(8)
C29 C30 C31 C32 -1.2(8)
C30 C31 C32 C27 0.5(8)
C32 C27 C28 Cl1 177.0(4)
C32 C27 C28 C29 -0.6(7)
